data_4327137
loop_
_publ_author_name
'John A. T. Norman'
'Melanie Perez'
'M. S. Kim'
'Xinjian Lei'
'Sergei Ivanov'
'Agnes Derecskei-Kovacs'
'Laura Matz'
'Iain Buchanan'
'Arnold L. Rheingold'

_publ_section_title
;
 New Volatile Strontium and Barium Imidazolate Complexes for the
 Deposition of Group 2 Metal Oxides
;
_journal_name_full 'Inorganic Chemistry'
_journal_page_first 12396
_journal_page_last 12398
_journal_paper_doi 10.1021/ic201751q
_journal_volume 50
_journal_year 2011
_chemical_formula_sum 'C30 H58 N4 O'
_chemical_formula_weight 490.80
_chemical_name_systematic
;
 ?
;
_space_group_IT_number 14
_symmetry_cell_setting monoclinic
_symmetry_space_group_name_Hall '-P 2ybc'
_symmetry_space_group_name_H-M 'P 1 21/c 1'
_atom_sites_solution_hydrogens geom
_atom_sites_solution_primary direct
_atom_sites_solution_secondary difmap
_audit_creation_method SHELXL-97
_cell_angle_alpha 90.00
_cell_angle_beta 94.713(8)
_cell_angle_gamma 90.00
_cell_formula_units_Z 4
_cell_length_a 11.529(3)
_cell_length_b 18.656(5)
_cell_length_c 14.690(4)
_cell_measurement_reflns_used 814
_cell_measurement_temperature 100(2)
_cell_measurement_theta_max 26.19
_cell_measurement_theta_min 2.58
_cell_volume 3148.9(15)
_computing_cell_refinement 'Bruker SMART'
_computing_data_collection 'Bruker SMART'
_computing_data_reduction 'Bruker SAINT'
_computing_molecular_graphics 'Bruker SHELXTL'
_computing_publication_material 'Bruker SHELXTL'
_computing_structure_refinement 'SHELXL-97 (Sheldrick, 1997)'
_computing_structure_solution 'SHELXS-97 (Sheldrick, 1990)'
_diffrn_ambient_temperature 100(2)
_diffrn_measured_fraction_theta_full 0.999
_diffrn_measured_fraction_theta_max 0.953
_diffrn_measurement_device_type 'CCD area detector'
_diffrn_measurement_method 'phi and omega scans'
_diffrn_radiation_monochromator graphite
_diffrn_radiation_source 'fine-focus sealed tube'
_diffrn_radiation_type MoK\a
_diffrn_radiation_wavelength 0.71073
_diffrn_reflns_av_R_equivalents 0.0641
_diffrn_reflns_av_sigmaI/netI 0.0749
_diffrn_reflns_limit_h_max 15
_diffrn_reflns_limit_h_min -14
_diffrn_reflns_limit_k_max 18
_diffrn_reflns_limit_k_min -24
_diffrn_reflns_limit_l_max 19
_diffrn_reflns_limit_l_min -19
_diffrn_reflns_number 26458
_diffrn_reflns_theta_full 25.00
_diffrn_reflns_theta_max 27.87
_diffrn_reflns_theta_min 1.77
_exptl_absorpt_coefficient_mu 0.063
_exptl_absorpt_correction_T_max 0.9876
_exptl_absorpt_correction_T_min 0.9724
_exptl_absorpt_correction_type multi-scan
_exptl_absorpt_process_details sadabs
_exptl_crystal_colour colorless
_exptl_crystal_density_diffrn 1.035
_exptl_crystal_description block
_exptl_crystal_F_000 1096
_exptl_crystal_size_max 0.45
_exptl_crystal_size_mid 0.30
_exptl_crystal_size_min 0.20
_refine_diff_density_max 0.377
_refine_diff_density_min -0.334
_refine_diff_density_rms 0.049
_refine_ls_extinction_coef 0.0029(7)
_refine_ls_extinction_expression Fc^*^=kFc[1+0.001xFc^2^\l^3^/sin(2\q)]^-1/4^
_refine_ls_extinction_method SHELXL
_refine_ls_goodness_of_fit_ref 1.022
_refine_ls_hydrogen_treatment mixed
_refine_ls_matrix_type full
_refine_ls_number_parameters 392
_refine_ls_number_reflns 7159
_refine_ls_number_restraints 3
_refine_ls_restrained_S_all 1.022
_refine_ls_R_factor_all 0.1293
_refine_ls_R_factor_gt 0.0747
_refine_ls_shift/su_max 0.000
_refine_ls_shift/su_mean 0.000
_refine_ls_structure_factor_coef Fsqd
_refine_ls_weighting_details 'calc w=1/[\s^2^(Fo^2^)+(0.0659P)^2^+2.2150P] where P=(Fo^2^+2Fc^2^)/3'
_refine_ls_weighting_scheme calc
_refine_ls_wR_factor_gt 0.1628
_refine_ls_wR_factor_ref 0.1899
_reflns_number_gt 4402
_reflns_number_total 7159
_reflns_threshold_expression >2sigma(I)
_cod_data_source_file ic201751q_si_002_1.cif
_cod_data_source_block ap128a
_cod_original_cell_volume 3148.8(14)
_cod_database_code 4327137

loop_
_symmetry_equiv_pos_as_xyz
'x, y, z'
'-x, y+1/2, -z+1/2'
'-x, -y, -z'
'x, -y-1/2, z-1/2'

loop_
_atom_site_label
_atom_site_type_symbol
_atom_site_fract_x
_atom_site_fract_y
_atom_site_fract_z
_atom_site_U_iso_or_equiv
_atom_site_adp_type
_atom_site_occupancy
_atom_site_symmetry_multiplicity
_atom_site_calc_flag
_atom_site_refinement_flags
_atom_site_disorder_assembly
_atom_site_disorder_group
O1 O 0.74079(16) 0.25255(10) -0.03493(11) 0.0325(4) Uani 1 1 d D . .
H1WB H 0.7830(18) 0.2501(15) -0.0824(15) 0.039 Uiso 1 1 d D . .
H1WA H 0.6644(14) 0.2543(15) -0.0510(17) 0.039 Uiso 1 1 d D . .
N1 N 0.85308(17) 0.21907(11) 0.15834(13) 0.0264(5) Uani 1 1 d . . .
N2 N 0.88557(16) 0.24250(11) 0.30504(12) 0.0254(4) Uani 1 1 d . . .
C1 C 0.91445(19) 0.16001(14) 0.19491(15) 0.0281(5) Uani 1 1 d . . .
C2 C 0.93547(19) 0.17602(14) 0.28737(15) 0.0292(6) Uani 1 1 d . . .
C3 C 0.83824(19) 0.26707(13) 0.22614(14) 0.0247(5) Uani 1 1 d . . .
C4 C 0.7754(2) 0.33788(13) 0.21063(14) 0.0263(5) Uani 1 1 d . . .
C5 C 0.8239(2) 0.37853(15) 0.13042(16) 0.0347(6) Uani 1 1 d . . .
H5A H 0.8111 0.3500 0.0745 0.052 Uiso 1 1 calc R . .
H5B H 0.9075 0.3868 0.1440 0.052 Uiso 1 1 calc R . .
H5C H 0.7839 0.4247 0.1218 0.052 Uiso 1 1 calc R . .
C6 C 0.6448(2) 0.32401(14) 0.18808(17) 0.0317(6) Uani 1 1 d . . .
H6A H 0.6134 0.2987 0.2391 0.048 Uiso 1 1 calc R . .
H6B H 0.6336 0.2947 0.1327 0.048 Uiso 1 1 calc R . .
H6C H 0.6042 0.3698 0.1781 0.048 Uiso 1 1 calc R . .
C7 C 0.7943(2) 0.38457(14) 0.29692(16) 0.0346(6) Uani 1 1 d . . .
H7A H 0.7610 0.3604 0.3480 0.052 Uiso 1 1 calc R . .
H7B H 0.7560 0.4310 0.2859 0.052 Uiso 1 1 calc R . .
H7C H 0.8778 0.3920 0.3118 0.052 Uiso 1 1 calc R . .
C8 C 0.9408(2) 0.09875(16) 0.13025(17) 0.0372(6) Uani 1 1 d . . .
C9 C 1.0660(3) 0.1064(2) 0.1007(2) 0.0656(10) Uani 1 1 d . . .
H9A H 1.0726 0.1515 0.0672 0.098 Uiso 1 1 calc R . .
H9B H 1.0832 0.0661 0.0613 0.098 Uiso 1 1 calc R . .
H9C H 1.1214 0.1066 0.1550 0.098 Uiso 1 1 calc R . .
C10 C 0.8562(4) 0.0996(2) 0.0454(2) 0.0783(13) Uani 1 1 d . . .
H10A H 0.7764 0.0955 0.0632 0.117 Uiso 1 1 calc R . .
H10B H 0.8730 0.0592 0.0059 0.117 Uiso 1 1 calc R . .
H10C H 0.8646 0.1447 0.0123 0.117 Uiso 1 1 calc R . .
C11 C 0.9276(3) 0.02466(16) 0.17446(19) 0.0458(7) Uani 1 1 d . . .
H11A H 0.8489 0.0199 0.1944 0.069 Uiso 1 1 calc R . .
H11B H 0.9847 0.0198 0.2273 0.069 Uiso 1 1 calc R . .
H11C H 0.9407 -0.0129 0.1298 0.069 Uiso 1 1 calc R . .
C12 C 0.9990(2) 0.13685(16) 0.36880(16) 0.0366(6) Uani 1 1 d . . .
C13 C 1.1175(2) 0.1060(2) 0.3474(2) 0.0568(9) Uani 1 1 d . . .
H13A H 1.1057 0.0696 0.2994 0.085 Uiso 1 1 calc R . .
H13B H 1.1558 0.0841 0.4026 0.085 Uiso 1 1 calc R . .
H13C H 1.1666 0.1446 0.3265 0.085 Uiso 1 1 calc R . .
C14 C 1.0271(3) 0.19136(18) 0.44742(18) 0.0510(9) Uani 1 1 d . . .
H14A H 1.0736 0.2308 0.4255 0.077 Uiso 1 1 calc R . .
H14B H 1.0712 0.1673 0.4985 0.077 Uiso 1 1 calc R . .
H14C H 0.9544 0.2104 0.4679 0.077 Uiso 1 1 calc R . .
C15 C 0.9220(3) 0.07747(16) 0.40493(18) 0.0462(8) Uani 1 1 d . . .
H15A H 0.9086 0.0401 0.3584 0.069 Uiso 1 1 calc R . .
H15B H 0.8473 0.0980 0.4190 0.069 Uiso 1 1 calc R . .
H15C H 0.9612 0.0566 0.4604 0.069 Uiso 1 1 calc R . .
N3 N 0.38809(18) 0.21585(11) 0.26974(16) 0.0332(5) Uani 1 1 d . . .
N4 N 0.48772(17) 0.24078(12) 0.39839(13) 0.0308(5) Uani 1 1 d . . .
C16 C 0.3585(2) 0.28623(13) 0.28871(16) 0.0282(5) Uani 1 1 d . A .
C17 C 0.42133(19) 0.30100(13) 0.37047(15) 0.0256(5) Uani 1 1 d . A .
C18 C 0.46433(19) 0.19089(13) 0.33670(17) 0.0288(5) Uani 1 1 d . . .
C19 C 0.5155(2) 0.11577(14) 0.33569(19) 0.0362(6) Uani 1 1 d . . .
C20 C 0.6227(2) 0.11664(14) 0.27908(19) 0.0360(6) Uani 1 1 d . . .
H20A H 0.6809 0.1502 0.3068 0.054 Uiso 1 1 calc R . .
H20B H 0.5989 0.1319 0.2165 0.054 Uiso 1 1 calc R . .
H20C H 0.6564 0.0684 0.2781 0.054 Uiso 1 1 calc R . .
C21 C 0.4254(2) 0.06298(15) 0.2925(3) 0.0545(9) Uani 1 1 d . . .
H21A H 0.4055 0.0761 0.2285 0.082 Uiso 1 1 calc R . .
H21B H 0.3552 0.0647 0.3258 0.082 Uiso 1 1 calc R . .
H21C H 0.4577 0.0144 0.2956 0.082 Uiso 1 1 calc R . .
C22 C 0.5531(3) 0.09270(17) 0.4345(2) 0.0536(9) Uani 1 1 d . . .
H22A H 0.6121 0.1260 0.4613 0.080 Uiso 1 1 calc R . .
H22B H 0.5857 0.0442 0.4343 0.080 Uiso 1 1 calc R . .
H22C H 0.4854 0.0932 0.4707 0.080 Uiso 1 1 calc R . .
C23 C 0.2740(3) 0.32454(15) 0.21856(19) 0.0457(8) Uani 1 1 d . . .
C24 C 0.1687(5) 0.3633(4) 0.2731(5) 0.0591(19) Uani 0.552(4) 1 d P A 1
H24A H 0.1161 0.3264 0.2935 0.089 Uiso 0.552(4) 1 calc PR A 1
H24B H 0.1248 0.3965 0.2317 0.089 Uiso 0.552(4) 1 calc PR A 1
H24C H 0.2035 0.3897 0.3262 0.089 Uiso 0.552(4) 1 calc PR A 1
C25 C 0.2941(4) 0.2947(3) 0.1160(3) 0.0335(12) Uani 0.552(4) 1 d P A 1
H25A H 0.3743 0.2775 0.1147 0.050 Uiso 0.552(4) 1 calc PR A 1
H25B H 0.2801 0.3336 0.0715 0.050 Uiso 0.552(4) 1 calc PR A 1
H25C H 0.2399 0.2553 0.1004 0.050 Uiso 0.552(4) 1 calc PR A 1
C26 C 0.3257(4) 0.4066(2) 0.2046(3) 0.0303(11) Uani 0.552(4) 1 d P A 1
H26A H 0.3953 0.4040 0.1707 0.046 Uiso 0.552(4) 1 calc PR A 1
H26B H 0.3459 0.4284 0.2645 0.046 Uiso 0.552(4) 1 calc PR A 1
H26C H 0.2664 0.4358 0.1704 0.046 Uiso 0.552(4) 1 calc PR A 1
C24A C 0.1579(4) 0.3239(3) 0.2324(4) 0.0258(13) Uani 0.448(4) 1 d P A 2
H24D H 0.1183 0.2886 0.1938 0.039 Uiso 0.448(4) 1 d PR A 2
H24E H 0.1480 0.3130 0.2951 0.039 Uiso 0.448(4) 1 d PR A 2
H24F H 0.1259 0.3704 0.2177 0.039 Uiso 0.448(4) 1 d PR A 2
C25A C 0.1851(5) 0.2594(3) 0.1768(4) 0.0360(15) Uani 0.448(4) 1 d P A 2
H25D H 0.2262 0.2282 0.1387 0.054 Uiso 0.448(4) 1 d PR A 2
H25E H 0.1569 0.2324 0.2260 0.054 Uiso 0.448(4) 1 d PR A 2
H25F H 0.1206 0.2809 0.1412 0.054 Uiso 0.448(4) 1 d PR A 2
C26A C 0.3157(5) 0.3639(4) 0.1536(4) 0.0396(17) Uani 0.448(4) 1 d P A 2
H26D H 0.3771 0.3373 0.1260 0.059 Uiso 0.448(4) 1 calc PR A 2
H26E H 0.3480 0.4086 0.1802 0.059 Uiso 0.448(4) 1 calc PR A 2
H26F H 0.2530 0.3751 0.1067 0.059 Uiso 0.448(4) 1 calc PR A 2
C27 C 0.4294(2) 0.36719(16) 0.43254(17) 0.0375(7) Uani 1 1 d . . .
C28 C 0.5367(5) 0.3715(3) 0.4983(4) 0.0415(18) Uani 0.489(6) 1 d P B 3
H28A H 0.5378 0.3330 0.5418 0.062 Uiso 0.489(6) 1 d PR B 3
H28B H 0.6033 0.3677 0.4634 0.062 Uiso 0.489(6) 1 d PR B 3
H28C H 0.5387 0.4165 0.5299 0.062 Uiso 0.489(6) 1 d PR B 3
C29 C 0.5131(5) 0.4160(3) 0.4093(4) 0.0298(14) Uani 0.489(6) 1 d P B 3
H29A H 0.5864 0.4044 0.4417 0.045 Uiso 0.489(6) 1 d PR B 3
H29B H 0.5202 0.4128 0.3447 0.045 Uiso 0.489(6) 1 d PR B 3
H29C H 0.4909 0.4638 0.4245 0.045 Uiso 0.489(6) 1 d PR B 3
C28A C 0.4707(6) 0.3313(3) 0.5331(3) 0.0409(17) Uani 0.511(6) 1 d P B 4
H28D H 0.4280 0.2866 0.5406 0.061 Uiso 0.511(6) 1 calc PR B 4
H28E H 0.4543 0.3649 0.5817 0.061 Uiso 0.511(6) 1 calc PR B 4
H28F H 0.5544 0.3212 0.5366 0.061 Uiso 0.511(6) 1 calc PR B 4
C29A C 0.4481(6) 0.4411(3) 0.3660(4) 0.0391(16) Uani 0.511(6) 1 d P B 4
H29D H 0.3965 0.4378 0.3097 0.059 Uiso 0.511(6) 1 calc PR B 4
H29E H 0.5292 0.4434 0.3507 0.059 Uiso 0.511(6) 1 calc PR B 4
H29F H 0.4294 0.4845 0.3996 0.059 Uiso 0.511(6) 1 calc PR B 4
C30 C 0.3140(3) 0.38970(18) 0.4629(3) 0.0703(12) Uani 1 1 d . B .
H30A H 0.2857 0.3530 0.5033 0.106 Uiso 1 1 calc R . .
H30B H 0.2582 0.3955 0.4094 0.106 Uiso 1 1 calc R . .
H30C H 0.3227 0.4353 0.4957 0.106 Uiso 1 1 calc R . .
H1A H 0.824(2) 0.2255(14) 0.1026(18) 0.029(7) Uiso 1 1 d . . .
H3A H 0.360(3) 0.1939(16) 0.225(2) 0.043(8) Uiso 1 1 d . . .

loop_
_atom_site_aniso_label
_atom_site_aniso_U_11
_atom_site_aniso_U_22
_atom_site_aniso_U_33
_atom_site_aniso_U_23
_atom_site_aniso_U_13
_atom_site_aniso_U_12
O1 0.0351(10) 0.0416(11) 0.0210(8) -0.0011(7) 0.0035(7) -0.0102(9)
N1 0.0249(10) 0.0366(12) 0.0177(9) -0.0030(8) 0.0015(8) -0.0045(9)
N2 0.0192(9) 0.0371(12) 0.0201(9) -0.0027(8) 0.0023(7) 0.0007(9)
C1 0.0181(11) 0.0412(15) 0.0250(11) -0.0052(10) 0.0024(9) -0.0013(11)
C2 0.0201(11) 0.0430(15) 0.0249(11) -0.0070(10) 0.0038(9) 0.0022(11)
C3 0.0197(11) 0.0340(14) 0.0206(10) -0.0024(9) 0.0030(8) -0.0082(10)
C4 0.0317(13) 0.0282(13) 0.0187(10) -0.0001(9) 0.0009(9) -0.0079(11)
C5 0.0382(14) 0.0396(16) 0.0260(12) 0.0039(10) 0.0016(10) -0.0129(12)
C6 0.0304(13) 0.0305(14) 0.0342(13) -0.0008(10) 0.0032(10) -0.0009(11)
C7 0.0474(16) 0.0317(14) 0.0244(12) -0.0021(10) -0.0001(11) -0.0046(12)
C8 0.0331(14) 0.0496(17) 0.0292(13) -0.0148(11) 0.0041(10) 0.0004(13)
C9 0.061(2) 0.077(3) 0.064(2) -0.0284(19) 0.0374(17) -0.0076(19)
C10 0.107(3) 0.071(3) 0.0500(19) -0.0367(18) -0.035(2) 0.038(2)
C11 0.0409(16) 0.0514(19) 0.0456(16) -0.0147(14) 0.0062(13) 0.0042(14)
C12 0.0260(13) 0.0527(18) 0.0296(13) -0.0101(12) -0.0060(10) 0.0165(12)
C13 0.0335(15) 0.083(3) 0.0510(18) -0.0255(16) -0.0124(13) 0.0283(16)
C14 0.0466(17) 0.071(2) 0.0319(14) -0.0156(13) -0.0178(12) 0.0280(16)
C15 0.0574(19) 0.0503(18) 0.0299(13) 0.0031(12) -0.0017(13) 0.0205(15)
N3 0.0279(11) 0.0212(11) 0.0480(13) -0.0054(10) -0.0130(10) -0.0008(9)
N4 0.0255(10) 0.0419(13) 0.0258(10) 0.0051(9) 0.0067(8) 0.0121(10)
C16 0.0260(12) 0.0213(12) 0.0361(13) -0.0007(10) -0.0046(10) 0.0004(10)
C17 0.0200(11) 0.0327(14) 0.0242(11) 0.0019(9) 0.0032(9) 0.0023(10)
C18 0.0185(11) 0.0308(14) 0.0378(13) 0.0107(11) 0.0065(10) 0.0019(10)
C19 0.0235(12) 0.0280(14) 0.0584(17) 0.0136(12) 0.0102(11) 0.0061(11)
C20 0.0288(13) 0.0294(14) 0.0506(16) 0.0087(12) 0.0083(11) 0.0061(12)
C21 0.0285(14) 0.0236(15) 0.114(3) 0.0047(16) 0.0189(16) 0.0037(12)
C22 0.0467(17) 0.0511(19) 0.066(2) 0.0344(16) 0.0224(15) 0.0217(15)
C23 0.0552(18) 0.0310(15) 0.0459(16) -0.0105(12) -0.0258(14) 0.0167(14)
C24 0.024(3) 0.082(5) 0.067(4) 0.017(4) -0.016(3) 0.018(3)
C25 0.035(3) 0.032(3) 0.032(2) -0.0047(19) -0.0090(19) 0.006(2)
C26 0.034(3) 0.024(2) 0.032(2) 0.0030(19) -0.0037(19) 0.002(2)
C24A 0.015(3) 0.036(3) 0.026(3) -0.010(2) -0.001(2) 0.004(2)
C25A 0.026(3) 0.036(3) 0.043(3) 0.002(3) -0.012(2) 0.001(3)
C26A 0.036(3) 0.036(4) 0.044(4) 0.016(3) -0.012(3) -0.014(3)
C27 0.0273(13) 0.0544(18) 0.0303(13) -0.0165(12) 0.0005(10) 0.0103(13)
C28 0.047(4) 0.039(4) 0.036(3) -0.015(3) -0.012(3) 0.010(3)
C29 0.029(3) 0.030(3) 0.030(3) -0.015(2) 0.001(2) -0.003(2)
C28A 0.060(4) 0.041(3) 0.022(2) -0.005(2) 0.002(2) 0.020(3)
C29A 0.055(4) 0.029(3) 0.034(3) -0.005(2) 0.006(3) -0.004(3)
C30 0.051(2) 0.0388(19) 0.128(3) -0.022(2) 0.047(2) 0.0009(16)

loop_
_atom_type_symbol
_atom_type_description
_atom_type_scat_dispersion_real
_atom_type_scat_dispersion_imag
_atom_type_scat_source
C C 0.0033 0.0016 'International Tables Vol C Tables 4.2.6.8 and 6.1.1.4'
H H 0.0000 0.0000 'International Tables Vol C Tables 4.2.6.8 and 6.1.1.4'
N N 0.0061 0.0033 'International Tables Vol C Tables 4.2.6.8 and 6.1.1.4'
O O 0.0106 0.0060 'International Tables Vol C Tables 4.2.6.8 and 6.1.1.4'

loop_
_geom_angle_atom_site_label_1
_geom_angle_atom_site_label_2
_geom_angle_atom_site_label_3
_geom_angle
H1WB O1 H1WA 113(2)
C3 N1 C1 109.19(19)
C3 N1 H1A 122.6(17)
C1 N1 H1A 128.1(17)
C3 N2 C2 106.91(19)
C2 C1 N1 104.4(2)
C2 C1 C8 137.5(2)
N1 C1 C8 118.1(2)
C1 C2 N2 109.2(2)
C1 C2 C12 133.8(2)
N2 C2 C12 117.01(19)
N2 C3 N1 110.2(2)
N2 C3 C4 126.3(2)
N1 C3 C4 123.5(2)
C3 C4 C6 109.48(19)
C3 C4 C7 109.66(19)
C6 C4 C7 110.0(2)
C3 C4 C5 110.2(2)
C6 C4 C5 109.14(19)
C7 C4 C5 108.4(2)
C4 C5 H5A 109.5
C4 C5 H5B 109.5
H5A C5 H5B 109.5
C4 C5 H5C 109.5
H5A C5 H5C 109.5
H5B C5 H5C 109.5
C4 C6 H6A 109.5
C4 C6 H6B 109.5
H6A C6 H6B 109.5
C4 C6 H6C 109.5
H6A C6 H6C 109.5
H6B C6 H6C 109.5
C4 C7 H7A 109.5
C4 C7 H7B 109.5
H7A C7 H7B 109.5
C4 C7 H7C 109.5
H7A C7 H7C 109.5
H7B C7 H7C 109.5
C10 C8 C1 110.8(2)
C10 C8 C11 106.0(3)
C1 C8 C11 112.1(2)
C10 C8 C9 108.6(3)
C1 C8 C9 110.0(2)
C11 C8 C9 109.2(2)
C8 C9 H9A 109.5
C8 C9 H9B 109.5
H9A C9 H9B 109.5
C8 C9 H9C 109.5
H9A C9 H9C 109.5
H9B C9 H9C 109.5
C8 C10 H10A 109.5
C8 C10 H10B 109.5
H10A C10 H10B 109.5
C8 C10 H10C 109.5
H10A C10 H10C 109.5
H10B C10 H10C 109.5
C8 C11 H11A 109.5
C8 C11 H11B 109.5
H11A C11 H11B 109.5
C8 C11 H11C 109.5
H11A C11 H11C 109.5
H11B C11 H11C 109.5
C2 C12 C15 111.0(2)
C2 C12 C13 113.2(2)
C15 C12 C13 110.3(3)
C2 C12 C14 109.0(2)
C15 C12 C14 107.8(2)
C13 C12 C14 105.2(2)
C12 C13 H13A 109.5
C12 C13 H13B 109.5
H13A C13 H13B 109.5
C12 C13 H13C 109.5
H13A C13 H13C 109.5
H13B C13 H13C 109.5
C12 C14 H14A 109.5
C12 C14 H14B 109.5
H14A C14 H14B 109.5
C12 C14 H14C 109.5
H14A C14 H14C 109.5
H14B C14 H14C 109.5
C12 C15 H15A 109.5
C12 C15 H15B 109.5
H15A C15 H15B 109.5
C12 C15 H15C 109.5
H15A C15 H15C 109.5
H15B C15 H15C 109.5
C18 N3 C16 109.6(2)
C18 N3 H3A 127(2)
C16 N3 H3A 123(2)
C18 N4 C17 106.88(19)
C17 C16 N3 104.1(2)
C17 C16 C23 138.7(2)
N3 C16 C23 117.2(2)
C16 C17 N4 109.3(2)
C16 C17 C27 132.9(2)
N4 C17 C27 117.8(2)
N4 C18 N3 110.1(2)
N4 C18 C19 127.1(2)
N3 C18 C19 122.8(2)
C18 C19 C21 110.2(2)
C18 C19 C22 109.1(2)
C21 C19 C22 109.8(2)
C18 C19 C20 108.9(2)
C21 C19 C20 109.2(2)
C22 C19 C20 109.5(2)
C19 C20 H20A 109.5
C19 C20 H20B 109.5
H20A C20 H20B 109.5
C19 C20 H20C 109.5
H20A C20 H20C 109.5
H20B C20 H20C 109.5
C19 C21 H21A 109.5
C19 C21 H21B 109.5
H21A C21 H21B 109.5
C19 C21 H21C 109.5
H21A C21 H21C 109.5
H21B C21 H21C 109.5
C19 C22 H22A 109.5
C19 C22 H22B 109.5
H22A C22 H22B 109.5
C19 C22 H22C 109.5
H22A C22 H22C 109.5
H22B C22 H22C 109.5
C26A C23 C24A 121.9(4)
C26A C23 C16 119.5(4)
C24A C23 C16 118.1(3)
C26A C23 C25 56.0(4)
C24A C23 C25 110.3(3)
C16 C23 C25 109.2(2)
C26A C23 C26 41.0(3)
C24A C23 C26 113.0(4)
C16 C23 C26 107.3(2)
C25 C23 C26 96.9(3)
C26A C23 C24 115.2(4)
C24A C23 C24 34.6(3)
C16 C23 C24 109.0(3)
C25 C23 C24 138.6(3)
C26 C23 C24 86.7(3)
C26A C23 C25A 112.7(4)
C24A C23 C25A 58.1(3)
C16 C23 C25A 104.1(3)
C25 C23 C25A 63.0(3)
C26 C23 C25A 147.0(3)
C24 C23 C25A 92.5(4)
C23 C24 H24A 109.5
C23 C24 H24B 109.5
H24A C24 H24B 109.5
C23 C24 H24C 109.5
H24A C24 H24C 109.5
H24B C24 H24C 109.5
C23 C24 H24E 87.2
H24A C24 H24E 25.4
H24B C24 H24E 130.7
H24C C24 H24E 107.4
C23 C24 H24F 89.7
H24A C24 H24F 94.0
H24B C24 H24F 32.1
H24C C24 H24F 141.4
H24E C24 H24F 106.6
C23 C25 H25A 109.5
C23 C25 H25B 109.5
H25A C25 H25B 109.5
C23 C25 H25C 109.5
H25A C25 H25C 109.5
H25B C25 H25C 109.5
C23 C25 H25D 87.8
H25A C25 H25D 103.9
H25B C25 H25D 133.7
H25C C25 H25D 26.8
C23 C26 H26A 109.5
C23 C26 H26B 109.5
H26A C26 H26B 109.5
C23 C26 H26C 109.5
H26A C26 H26C 109.5
H26B C26 H26C 109.5
C23 C24A C25A 71.1(3)
C23 C24A H24D 109.9
C25A C24A H24D 40.4
C23 C24A H24E 109.8
C25A C24A H24E 113.5
H24D C24A H24E 109.5
C23 C24A H24F 108.7
C25A C24A H24F 134.1
H24D C24A H24F 109.5
H24E C24A H24F 109.5
C24A C25A C23 50.8(3)
C24A C25A H24D 38.9
C23 C25A H24D 88.5
C24A C25A H25D 159.9
C23 C25A H25D 109.7
H24D C25A H25D 155.7
C24A C25A H25E 85.0
C23 C25A H25E 109.9
H24D C25A H25E 77.3
H25D C25A H25E 109.5
C24A C25A H25F 77.0
C23 C25A H25F 108.7
H24D C25A H25F 47.6
H25D C25A H25F 109.5
H25E C25A H25F 109.5
C23 C26A H26D 109.5
C23 C26A H26E 109.5
H26D C26A H26E 109.5
C23 C26A H26F 109.5
H26D C26A H26F 109.5
H26E C26A H26F 109.5
C29 C27 C30 122.8(3)
C29 C27 C28 64.7(4)
C30 C27 C28 119.8(3)
C29 C27 C17 113.0(3)
C30 C27 C17 113.0(2)
C28 C27 C17 115.5(3)
C29 C27 C28A 109.2(4)
C30 C27 C28A 92.6(3)
C28 C27 C28A 44.7(3)
C17 C27 C28A 101.8(3)
C29 C27 C29A 37.8(3)
C30 C27 C29A 95.8(3)
C28 C27 C29A 100.8(4)
C17 C27 C29A 108.3(2)
C28A C27 C29A 142.5(4)
C27 C28 C29 54.0(3)
C27 C28 H28A 110.7
C29 C28 H28A 162.1
C27 C28 H28B 107.7
C29 C28 H28B 71.5
H28A C28 H28B 109.5
C27 C28 H28C 110.0
C29 C28 H28C 86.3
H28A C28 H28C 109.5
H28B C28 H28C 109.5
C27 C28 H29A 89.8
C29 C28 H29A 38.2
H28A C28 H29A 148.4
H28B C28 H29A 39.5
H28C C28 H29A 83.9
C27 C29 C28 61.3(3)
C27 C29 H28B 86.8
C28 C29 H28B 36.1
C27 C29 H29A 109.4
C28 C29 H29A 51.4
H28B C29 H29A 24.0
C27 C29 H29B 108.7
C28 C29 H29B 140.8
H28B C29 H29B 111.3
H29A C29 H29B 109.5
C27 C29 H29C 110.3
C28 C29 H29C 109.4
H28B C29 H29C 127.0
H29A C29 H29C 109.5
H29B C29 H29C 109.5
C27 C28A H28A 109.9
C27 C28A H28D 109.5
H28A C28A H28D 121.5
C27 C28A H28E 109.5
H28A C28A H28E 96.0
H28D C28A H28E 109.5
C27 C28A H28F 109.5
H28A C28A H28F 14.9
H28D C28A H28F 109.5
H28E C28A H28F 109.5
C27 C29A H29B 84.5
C27 C29A H29C 86.0
H29B C29A H29C 96.7
C27 C29A H29D 109.5
H29B C29A H29D 99.0
H29C C29A H29D 158.9
C27 C29A H29E 109.5
H29B C29A H29E 33.2
H29C C29A H29E 77.1
H29D C29A H29E 109.5
C27 C29A H29F 109.5
H29B C29A H29F 140.8
H29C C29A H29F 50.3
H29D C29A H29F 109.5
H29E C29A H29F 109.5
C27 C30 H30A 109.5
C27 C30 H30B 109.5
H30A C30 H30B 109.5
C27 C30 H30C 109.5
H30A C30 H30C 109.5
H30B C30 H30C 109.5

loop_
_geom_bond_atom_site_label_1
_geom_bond_atom_site_label_2
_geom_bond_distance
O1 H1WB 0.884(16)
O1 H1WA 0.894(16)
N1 C3 1.361(3)
N1 C1 1.393(3)
N1 H1A 0.87(3)
N2 C3 1.322(3)
N2 C2 1.400(3)
C1 C2 1.392(3)
C1 C8 1.532(3)
C2 C12 1.535(3)
C3 C4 1.515(3)
C4 C6 1.537(3)
C4 C7 1.539(3)
C4 C5 1.544(3)
C5 H5A 0.9800
C5 H5B 0.9800
C5 H5C 0.9800
C6 H6A 0.9800
C6 H6B 0.9800
C6 H6C 0.9800
C7 H7A 0.9800
C7 H7B 0.9800
C7 H7C 0.9800
C8 C10 1.519(4)
C8 C11 1.540(4)
C8 C9 1.547(4)
C9 H9A 0.9800
C9 H9B 0.9800
C9 H9C 0.9800
C10 H10A 0.9800
C10 H10B 0.9800
C10 H10C 0.9800
C11 H11A 0.9800
C11 H11B 0.9800
C11 H11C 0.9800
C12 C15 1.541(4)
C12 C13 1.539(4)
C12 C14 1.553(4)
C13 H13A 0.9800
C13 H13B 0.9800
C13 H13C 0.9800
C14 H14A 0.9800
C14 H14B 0.9800
C14 H14C 0.9800
C15 H15A 0.9800
C15 H15B 0.9800
C15 H15C 0.9800
N3 C18 1.347(3)
N3 C16 1.390(3)
N3 H3A 0.82(3)
N4 C18 1.311(3)
N4 C17 1.402(3)
C16 C17 1.378(3)
C16 C23 1.535(3)
C17 C27 1.533(3)
C18 C19 1.521(3)
C19 C21 1.531(4)
C19 C22 1.541(4)
C19 C20 1.546(3)
C20 H20A 0.9800
C20 H20B 0.9800
C20 H20C 0.9800
C21 H21A 0.9800
C21 H21B 0.9800
C21 H21C 0.9800
C22 H22A 0.9800
C22 H22B 0.9800
C22 H22C 0.9800
C23 C26A 1.326(6)
C23 C24A 1.370(6)
C23 C25 1.641(5)
C23 C26 1.662(5)
C23 C24 1.673(7)
C23 C25A 1.673(6)
C24 H24A 0.9800
C24 H24B 0.9800
C24 H24C 0.9800
C24 H24E 1.0275
C24 H24F 0.9260
C25 H25A 0.9800
C25 H25B 0.9800
C25 H25C 0.9800
C25 H25D 1.5189
C26 H26A 0.9800
C26 H26B 0.9800
C26 H26C 0.9800
C24A C25A 1.501(8)
C24A H24D 0.9597
C24A H24E 0.9600
C24A H24F 0.9602
C25A H24D 0.9909
C25A H25D 0.9600
C25A H25E 0.9599
C25A H25F 0.9601
C26A H26D 0.9800
C26A H26E 0.9800
C26A H26F 0.9800
C27 C29 1.389(6)
C27 C30 1.497(4)
C27 C28 1.507(6)
C27 C28A 1.656(5)
C27 C29A 1.715(6)
C28 C29 1.554(9)
C28 H28A 0.9600
C28 H28B 0.9601
C28 H28C 0.9599
C28 H29A 1.2144
C29 H28B 1.5450
C29 H29A 0.9600
C29 H29B 0.9600
C29 H29C 0.9600
C28A H28A 0.7743
C28A H28D 0.9800
C28A H28E 0.9800
C28A H28F 0.9800
C29A H29B 1.0539
C29A H29C 1.0443
C29A H29D 0.9800
C29A H29E 0.9800
C29A H29F 0.9800
C30 H30A 0.9800
C30 H30B 0.9800
C30 H30C 0.9800

loop_
_geom_hbond_atom_site_label_D
_geom_hbond_atom_site_label_H
_geom_hbond_atom_site_label_A
_geom_hbond_distance_DH
_geom_hbond_distance_HA
_geom_hbond_distance_DA
_geom_hbond_angle_DHA
N1 H1A O1 0.87(3) 2.22(3) 3.086(3) 174(2)
